data_2022644
loop_
_publ_author_name
'Khairuanuar, Nadia Liyana'
'Crouse, Karen A.'
'Kwong, Huey Chong'
'Tan, Sang Loon'
'Tiekink, Edward R. T.'

_publ_section_title
;
 4-[(1E)-({[(Benzylsulfanyl)methanethioyl]amino}imino)methyl]benzene-1,3-diol
 chloroform hemisolvate: crystal structure, Hirshfeld surface analysis and
 computational study
;
_journal_coden_ASTM ACSECI
_journal_coeditor_code HB7919
_journal_issue 7
_journal_name_full
;
 Acta Crystallographica, Section E: Crystallographic Communications
;
_journal_page_first 990
_journal_page_last 997
_journal_paper_doi 10.1107/S2056989020007070
_journal_volume 76
_journal_year 2020
_chemical_formula_iupac '2C15 H14 N2 O2 S2, C H Cl3'
_chemical_formula_moiety '2(C15 H14 N2 O2 S2), C H Cl3'
_chemical_formula_sum 'C31 H29 Cl3 N4 O4 S4'
_chemical_formula_weight 756.17
_chemical_name_systematic
'4-[(1<i>E</i>)-({[(Benzylsulfanyl)methanethioyl]amino}imino)methyl]benzene-1,3-diol chloroform hemisolvate'
_space_group_crystal_system triclinic
_space_group_IT_number 2
_space_group_name_Hall '-P 1'
_space_group_name_H-M_alt 'P -1'
_atom_sites_solution_hydrogens mixed
_atom_sites_solution_primary direct
_atom_sites_solution_secondary difmap
_audit_creation_method SHELXL-2018/3
_cell_angle_alpha 68.712(5)
_cell_angle_beta 74.217(5)
_cell_angle_gamma 76.098(5)
_cell_formula_units_Z 2
_cell_length_a 9.3193(5)
_cell_length_b 12.7525(7)
_cell_length_c 15.7294(8)
_cell_measurement_reflns_used 9024
_cell_measurement_temperature 100(2)
_cell_measurement_theta_max 73.3197
_cell_measurement_theta_min 3.0776
_cell_volume 1655.12(17)
_computing_cell_refinement 'CrysAlis RED (Oxford Diffraction, 2006)'
_computing_data_collection 'CrysAlis CCD (Oxford Diffraction, 2006)'
_computing_data_reduction 'CrysAlis RED (Oxford Diffraction, 2006)'
_computing_molecular_graphics
;
ORTEP-3 for Windows (Farrugia, 2012), DIAMOND (Brandenburg,
2006)
;
_computing_publication_material
;
publCIF (Westrip, 2010)
;
_computing_structure_refinement
;
<i>SHELXL2018/3</i> (Sheldrick, 2015<i>b</i>)
;
_computing_structure_solution
;
<i>SHELXT2014/4</i> (Sheldrick, 2015<i>a</i>)
;
_diffrn_ambient_temperature 100(2)
_diffrn_detector_area_resol_mean 16.1952
_diffrn_measured_fraction_theta_full 1.000
_diffrn_measured_fraction_theta_max 0.985
_diffrn_measurement_device_type 'Oxford Diffraction Xcalibur, Eos, Gemini'
_diffrn_measurement_method '\w scans'
_diffrn_radiation_monochromator graphite
_diffrn_radiation_source 'Enhance (Cu) X-ray Source'
_diffrn_radiation_type CuK\a
_diffrn_radiation_wavelength 1.54178
_diffrn_reflns_av_R_equivalents 0.0343
_diffrn_reflns_av_unetI/netI 0.0303
_diffrn_reflns_Laue_measured_fraction_full 1.000
_diffrn_reflns_Laue_measured_fraction_max 0.985
_diffrn_reflns_limit_h_max 11
_diffrn_reflns_limit_h_min -11
_diffrn_reflns_limit_k_max 15
_diffrn_reflns_limit_k_min -15
_diffrn_reflns_limit_l_max 19
_diffrn_reflns_limit_l_min -19
_diffrn_reflns_number 24002
_diffrn_reflns_point_group_measured_fraction_full 1.000
_diffrn_reflns_point_group_measured_fraction_max 0.985
_diffrn_reflns_theta_full 67.679
_diffrn_reflns_theta_max 73.472
_diffrn_reflns_theta_min 3.080
_exptl_absorpt_coefficient_mu 5.234
_exptl_absorpt_correction_T_max 1.00000
_exptl_absorpt_correction_T_min 0.76581
_exptl_absorpt_correction_type multi-scan
_exptl_absorpt_process_details
;
(CrysAlis RED; Oxford Diffraction, 2006)
;
_exptl_crystal_colour yellow
_exptl_crystal_density_diffrn 1.517
_exptl_crystal_description prism
_exptl_crystal_F_000 780
_exptl_crystal_size_max 0.114
_exptl_crystal_size_mid 0.089
_exptl_crystal_size_min 0.033
_refine_diff_density_max 1.044
_refine_diff_density_min -1.218
_refine_diff_density_rms 0.077
_refine_ls_extinction_coef .
_refine_ls_extinction_method none
_refine_ls_goodness_of_fit_ref 1.031
_refine_ls_hydrogen_treatment mixed
_refine_ls_matrix_type full
_refine_ls_number_parameters 461
_refine_ls_number_reflns 6572
_refine_ls_number_restraints 9
_refine_ls_restrained_S_all 1.037
_refine_ls_R_factor_all 0.0627
_refine_ls_R_factor_gt 0.0506
_refine_ls_shift/su_max 0.000
_refine_ls_shift/su_mean 0.000
_refine_ls_structure_factor_coef Fsqd
_refine_ls_weighting_details 'w=1/[\s^2^(Fo^2^)+(0.0674P)^2^+2.3512P] where P=(Fo^2^+2Fc^2^)/3'
_refine_ls_weighting_scheme calc
_refine_ls_wR_factor_gt 0.1271
_refine_ls_wR_factor_ref 0.1362
_reflns_Friedel_coverage 0.000
_reflns_Friedel_fraction_full .
_reflns_Friedel_fraction_max .
_reflns_number_gt 5466
_reflns_number_total 6572
_reflns_threshold_expression 'I > 2\s(I)'
_cod_data_source_file hb7919sup1.cif
_cod_data_source_block I
_cod_original_cell_volume 1655.13(17)
_cod_database_code 2022644
_publcif_datablock.id {bd0b2012-7d0e-400e-9f98-5975b283b8fe}

_shelx_shelxl_version_number 2018/3
_iucr_geom_hbonds_special_details
;
<i>Cg</i>1 and <i>Cg</i>2 are the  centroids of the (C10--C15) and
 (C25--C30) rings,
 respectively.
;
_geom_extra_table_head_d
;
The percentage contributions of interatomic contacts to the Hirshfeld 
surface for (I) and for the S1- and S3-molecules
;
_shelx_space_group_comment
;
The symmetry employed for this shelxl refinement is uniquely defined
by the following loop, which should always be used as a source of
symmetry information in preference to the above space-group names.
They are only intended as comments.
;
_shelx_estimated_absorpt_t_min 0.587
_shelx_estimated_absorpt_t_max 0.846
_publcif_info_exptl_table_max_cols 4
_publcif_info_exptl_table_use_headnotes n
_publcif_funding_html
;<span class="funder"><span class="fundref-name" data-id="">Ministry of 
Science, Technology and Innovation Malaysia</span><span class="fundref-subname" 
data-id=""></span> (<span class="fundref-grant-group"><span 
class="fundref-grant-type">grant</span> No. <span class="fundref-grant-id">RUGS 
05-01-11-1243R</span></span>); </span><span class="funder"><span 
class="fundref-name" data-id="">Ministry of Science, Technology and Innovation 
Malaysia</span><span class="fundref-subname" data-id=""></span> (<span 
class="fundref-grant-group"><span class="fundref-grant-type">grant</span> No. 
<span class="fundref-grant-id">FRGS 01-13-11-986FR</span></span>); </span><span 
class="funder"><span class="fundref-name" data-id="">Sunway University Sdn 
Bhd</span><span class="fundref-subname" data-id=""></span> (<span 
class="fundref-grant-group"><span class="fundref-grant-type">grant</span> No. 
<span class="fundref-grant-id">STR-RCTR-RCCM-001-2019</span></span>).</span>
;

loop_
_space_group_symop_operation_xyz
'x, y, z'
'-x, -y, -z'

loop_
_atom_site_label
_atom_site_type_symbol
_atom_site_fract_x
_atom_site_fract_y
_atom_site_fract_z
_atom_site_U_iso_or_equiv
_atom_site_adp_type
_atom_site_occupancy
_atom_site_site_symmetry_order
_atom_site_calc_flag
_atom_site_refinement_flags_posn
_atom_site_refinement_flags_adp
_atom_site_refinement_flags_occupancy
_atom_site_disorder_assembly
_atom_site_disorder_group
S1 S 0.25089(8) 0.29506(6) 0.04795(4) 0.02579(17) Uani 1 1 d . . . . .
S2 S 0.31964(8) 0.20219(6) 0.24284(4) 0.02445(16) Uani 1 1 d . . . . .
O1 O 0.4742(2) 0.34505(16) 0.36255(13) 0.0236(4) Uani 1 1 d D . . . .
H1O H 0.441(4) 0.342(3) 0.3195(17) 0.035 Uiso 1 1 d D U . . .
O2 O 0.7068(2) 0.59223(17) 0.42660(14) 0.0248(4) Uani 1 1 d . . . . .
H2O H 0.719(4) 0.538(3) 0.467(3) 0.037 Uiso 1 1 d . U . . .
N1 N 0.3459(2) 0.40638(19) 0.12744(15) 0.0216(4) Uani 1 1 d D . . . .
H1N H 0.334(4) 0.4674(17) 0.0787(14) 0.026 Uiso 1 1 d D U . . .
N2 N 0.4002(2) 0.41587(19) 0.19707(15) 0.0203(4) Uani 1 1 d . . . . .
C1 C 0.3070(3) 0.3092(2) 0.13557(18) 0.0210(5) Uani 1 1 d . . . . .
C2 C 0.4523(3) 0.5085(2) 0.17831(17) 0.0208(5) Uani 1 1 d . . . . .
H2 H 0.449270 0.565398 0.119382 0.025 Uiso 1 1 calc R U . . .
C3 C 0.5149(3) 0.5276(2) 0.24467(17) 0.0191(5) Uani 1 1 d . . . . .
C4 C 0.5250(3) 0.4457(2) 0.33341(17) 0.0185(5) Uani 1 1 d . . . . .
C5 C 0.5878(3) 0.4678(2) 0.39452(17) 0.0196(5) Uani 1 1 d . . . . .
H5 H 0.592987 0.413031 0.454159 0.024 Uiso 1 1 calc R U . . .
C6 C 0.6428(3) 0.5688(2) 0.36936(18) 0.0200(5) Uani 1 1 d . . . . .
C7 C 0.6322(3) 0.6526(2) 0.28227(18) 0.0219(5) Uani 1 1 d . . . . .
H7 H 0.667601 0.722731 0.265441 0.026 Uiso 1 1 calc R U . . .
C8 C 0.5691(3) 0.6303(2) 0.22206(18) 0.0216(5) Uani 1 1 d . . . . .
H8 H 0.562034 0.686290 0.163188 0.026 Uiso 1 1 calc R U . . .
C9 C 0.2662(3) 0.0836(2) 0.2270(2) 0.0285(6) Uani 1 1 d . . . . .
H9A H 0.166479 0.106817 0.209163 0.034 Uiso 1 1 calc R U . . .
H9B H 0.341362 0.059511 0.176822 0.034 Uiso 1 1 calc R U . . .
C10 C 0.2594(3) -0.0138(2) 0.31778(19) 0.0241(5) Uani 1 1 d . . . . .
C11 C 0.1216(3) -0.0316(2) 0.3794(2) 0.0279(6) Uani 1 1 d . . . . .
H11 H 0.031362 0.016945 0.363684 0.034 Uiso 1 1 calc R U . . .
C12 C 0.1153(3) -0.1195(3) 0.4632(2) 0.0283(6) Uani 1 1 d . . . . .
H12 H 0.020831 -0.131504 0.504563 0.034 Uiso 1 1 calc R U . . .
C13 C 0.2467(3) -0.1903(2) 0.48719(19) 0.0248(6) Uani 1 1 d . . . . .
H13 H 0.242045 -0.249847 0.545235 0.030 Uiso 1 1 calc R U . . .
C14 C 0.3851(3) -0.1742(2) 0.4262(2) 0.0251(6) Uani 1 1 d . . . . .
H14 H 0.474899 -0.223164 0.442161 0.030 Uiso 1 1 calc R U . . .
C15 C 0.3914(3) -0.0863(2) 0.34213(19) 0.0250(6) Uani 1 1 d . . . . .
H15 H 0.485897 -0.075124 0.300618 0.030 Uiso 1 1 calc R U . . .
S3 S 0.73253(7) 0.34482(6) 0.03293(4) 0.02366(16) Uani 1 1 d . . . . .
S4 S 0.83946(7) 0.24109(6) 0.21556(4) 0.02302(16) Uani 1 1 d . . . . .
O3 O 0.9879(2) 0.37367(16) 0.34167(13) 0.0256(4) Uani 1 1 d . . . . .
H3O H 0.960(4) 0.372(3) 0.300(3) 0.038 Uiso 1 1 d . U . . .
O4 O 1.2098(2) 0.60394(18) 0.42605(14) 0.0266(4) Uani 1 1 d . . . . .
H4O H 1.225(4) 0.663(3) 0.415(3) 0.040 Uiso 1 1 d . U . . .
N3 N 0.8590(2) 0.44846(19) 0.10435(15) 0.0207(4) Uani 1 1 d D . . . .
H3N H 0.837(3) 0.5114(16) 0.0599(16) 0.025 Uiso 1 1 d D U . . .
N4 N 0.9200(2) 0.45225(19) 0.17342(14) 0.0204(4) Uani 1 1 d . . . . .
C16 C 0.8112(3) 0.3530(2) 0.11379(17) 0.0196(5) Uani 1 1 d . . . . .
C17 C 0.9657(3) 0.5459(2) 0.16018(17) 0.0194(5) Uani 1 1 d . . . . .
H17 H 0.957185 0.607260 0.104159 0.023 Uiso 1 1 calc R U . . .
C18 C 1.0297(3) 0.5591(2) 0.22915(17) 0.0190(5) Uani 1 1 d . . . . .
C19 C 1.0386(3) 0.4737(2) 0.31632(18) 0.0194(5) Uani 1 1 d . . . . .
C20 C 1.0996(3) 0.4913(2) 0.38046(17) 0.0209(5) Uani 1 1 d . . . . .
H20 H 1.105178 0.433873 0.438900 0.025 Uiso 1 1 calc R U . . .
C21 C 1.1521(3) 0.5920(2) 0.35942(18) 0.0203(5) Uani 1 1 d . . . . .
C22 C 1.1458(3) 0.6781(2) 0.27344(18) 0.0215(5) Uani 1 1 d . . . . .
H22 H 1.182843 0.747006 0.259188 0.026 Uiso 1 1 calc R U . . .
C23 C 1.0847(3) 0.6603(2) 0.21012(18) 0.0216(5) Uani 1 1 d . . . . .
H23 H 1.079627 0.718240 0.151889 0.026 Uiso 1 1 calc R U . . .
C24 C 0.7519(3) 0.1325(2) 0.20774(19) 0.0251(6) Uani 1 1 d . . . . .
H24A H 0.646424 0.163586 0.200085 0.030 Uiso 1 1 calc R U . . .
H24B H 0.808039 0.107821 0.153245 0.030 Uiso 1 1 calc R U . . .
C25 C 0.7547(3) 0.0327(2) 0.29619(19) 0.0226(5) Uani 1 1 d . . . . .
C26 C 0.8227(3) -0.0766(2) 0.2930(2) 0.0265(6) Uani 1 1 d . . . . .
H26 H 0.871663 -0.087477 0.234705 0.032 Uiso 1 1 calc R U . . .
C27 C 0.8194(3) -0.1692(2) 0.3740(2) 0.0283(6) Uani 1 1 d . . . . .
H27 H 0.863323 -0.243353 0.370793 0.034 Uiso 1 1 calc R U . . .
C28 C 0.7522(3) -0.1537(2) 0.4595(2) 0.0284(6) Uani 1 1 d . . . . .
H28 H 0.750406 -0.217124 0.515075 0.034 Uiso 1 1 calc R U . . .
C29 C 0.6876(3) -0.0454(2) 0.4638(2) 0.0265(6) Uani 1 1 d . . . . .
H29 H 0.643968 -0.034434 0.522644 0.032 Uiso 1 1 calc R U . . .
C30 C 0.6862(3) 0.0475(2) 0.38258(19) 0.0234(5) Uani 1 1 d . . . . .
H30 H 0.638612 0.121017 0.385989 0.028 Uiso 1 1 calc R U . . .
C31 C 0.7275(4) 0.9684(3) -0.0089(2) 0.0405(8) Uani 0.5 1 d D . P A 1
H31 H 0.665510 0.932384 -0.030137 0.049 Uiso 0.5 1 calc R U P A 1
Cl1 Cl 0.8790(2) 1.01634(17) -0.10182(14) 0.0566(5) Uani 0.5 1 d D . P A 1
Cl2 Cl 0.6144(2) 1.09856(18) 0.01277(17) 0.0613(5) Uani 0.5 1 d D . P A 1
Cl3 Cl 0.7817(3) 0.87623(19) 0.08710(13) 0.0687(7) Uani 0.5 1 d D . P A 1
C31' C 0.7275(4) 0.9684(3) -0.0089(2) 0.0405(8) Uani 0.5 1 d D . P B 2
H31' H 0.685078 0.921358 -0.032073 0.049 Uiso 0.5 1 calc R U P B 2
Cl1' Cl 0.6989(5) 1.0987(2) -0.07821(16) 0.1146(14) Uani 0.5 1 d D . P B 2
Cl2' Cl 0.6300(2) 0.94980(17) 0.10809(11) 0.0516(4) Uani 0.5 1 d D . P B 2
Cl3' Cl 0.9202(3) 0.8995(4) -0.0011(3) 0.1114(13) Uani 0.5 1 d D . P B 2

loop_
_atom_site_aniso_label
_atom_site_aniso_U_11
_atom_site_aniso_U_22
_atom_site_aniso_U_33
_atom_site_aniso_U_23
_atom_site_aniso_U_13
_atom_site_aniso_U_12
S1 0.0359(4) 0.0259(3) 0.0215(3) -0.0088(3) -0.0130(3) -0.0055(3)
S2 0.0322(3) 0.0233(3) 0.0203(3) -0.0055(3) -0.0109(3) -0.0048(3)
O1 0.0327(10) 0.0213(9) 0.0208(9) -0.0040(7) -0.0120(8) -0.0084(8)
O2 0.0322(10) 0.0238(10) 0.0229(10) -0.0060(8) -0.0121(8) -0.0075(8)
N1 0.0257(11) 0.0233(11) 0.0181(10) -0.0061(9) -0.0090(9) -0.0035(9)
N2 0.0212(10) 0.0236(11) 0.0193(10) -0.0086(9) -0.0079(8) -0.0020(9)
C1 0.0213(12) 0.0233(13) 0.0188(12) -0.0071(10) -0.0056(10) -0.0019(10)
C2 0.0221(12) 0.0226(13) 0.0163(12) -0.0049(10) -0.0050(10) -0.0017(10)
C3 0.0190(11) 0.0214(13) 0.0180(12) -0.0076(10) -0.0044(9) -0.0023(10)
C4 0.0177(11) 0.0173(12) 0.0199(12) -0.0061(10) -0.0043(9) -0.0010(9)
C5 0.0231(12) 0.0181(12) 0.0170(12) -0.0042(10) -0.0072(10) -0.0007(10)
C6 0.0182(11) 0.0226(13) 0.0209(12) -0.0095(10) -0.0044(10) -0.0017(10)
C7 0.0262(13) 0.0181(12) 0.0225(13) -0.0059(10) -0.0053(10) -0.0062(10)
C8 0.0252(13) 0.0206(13) 0.0170(12) -0.0028(10) -0.0043(10) -0.0047(10)
C9 0.0379(15) 0.0237(14) 0.0288(14) -0.0067(12) -0.0150(12) -0.0070(12)
C10 0.0300(14) 0.0203(13) 0.0274(14) -0.0087(11) -0.0114(11) -0.0056(11)
C11 0.0241(13) 0.0304(15) 0.0345(15) -0.0133(12) -0.0126(12) -0.0015(11)
C12 0.0242(13) 0.0322(15) 0.0335(15) -0.0144(13) -0.0043(11) -0.0089(11)
C13 0.0304(14) 0.0193(13) 0.0272(14) -0.0071(11) -0.0073(11) -0.0072(11)
C14 0.0241(13) 0.0208(13) 0.0321(14) -0.0090(11) -0.0097(11) -0.0013(10)
C15 0.0235(13) 0.0249(14) 0.0280(14) -0.0087(11) -0.0047(11) -0.0068(11)
S3 0.0301(3) 0.0270(3) 0.0196(3) -0.0077(3) -0.0105(3) -0.0083(3)
S4 0.0284(3) 0.0239(3) 0.0211(3) -0.0043(3) -0.0106(2) -0.0101(3)
O3 0.0343(10) 0.0253(10) 0.0215(9) -0.0046(8) -0.0102(8) -0.0117(8)
O4 0.0341(10) 0.0253(10) 0.0279(10) -0.0097(9) -0.0158(8) -0.0056(8)
N3 0.0259(11) 0.0222(11) 0.0173(10) -0.0051(9) -0.0079(9) -0.0073(9)
N4 0.0213(10) 0.0250(11) 0.0184(10) -0.0082(9) -0.0066(8) -0.0049(9)
C16 0.0195(11) 0.0216(13) 0.0181(12) -0.0062(10) -0.0046(9) -0.0032(10)
C17 0.0196(11) 0.0209(13) 0.0178(12) -0.0056(10) -0.0046(9) -0.0032(10)
C18 0.0169(11) 0.0221(13) 0.0187(12) -0.0077(10) -0.0035(9) -0.0025(9)
C19 0.0180(11) 0.0216(13) 0.0208(12) -0.0091(10) -0.0042(9) -0.0030(10)
C20 0.0224(12) 0.0228(13) 0.0173(12) -0.0059(10) -0.0057(10) -0.0020(10)
C21 0.0181(11) 0.0251(13) 0.0221(12) -0.0120(11) -0.0076(10) -0.0002(10)
C22 0.0218(12) 0.0209(13) 0.0249(13) -0.0091(11) -0.0060(10) -0.0047(10)
C23 0.0229(12) 0.0228(13) 0.0199(12) -0.0063(10) -0.0066(10) -0.0034(10)
C24 0.0301(14) 0.0246(14) 0.0269(14) -0.0092(11) -0.0096(11) -0.0097(11)
C25 0.0205(12) 0.0241(13) 0.0269(13) -0.0074(11) -0.0077(10) -0.0082(10)
C26 0.0235(13) 0.0296(15) 0.0322(15) -0.0150(12) -0.0043(11) -0.0084(11)
C27 0.0221(13) 0.0208(14) 0.0428(17) -0.0116(12) -0.0053(12) -0.0037(10)
C28 0.0239(13) 0.0233(14) 0.0329(15) -0.0009(12) -0.0060(11) -0.0068(11)
C29 0.0240(13) 0.0296(15) 0.0265(14) -0.0088(12) -0.0038(11) -0.0068(11)
C30 0.0217(12) 0.0218(13) 0.0301(14) -0.0099(11) -0.0074(11) -0.0048(10)
C31 0.0448(19) 0.051(2) 0.0349(17) -0.0181(15) -0.0082(14) -0.0165(16)
Cl1 0.0650(12) 0.0526(11) 0.0532(11) -0.0247(9) 0.0188(9) -0.0339(9)
Cl2 0.0574(11) 0.0547(11) 0.0867(15) -0.0467(11) 0.0009(10) -0.0157(9)
Cl3 0.1172(19) 0.0625(12) 0.0413(10) 0.0100(9) -0.0460(11) -0.0488(13)
C31' 0.0448(19) 0.051(2) 0.0349(17) -0.0181(15) -0.0082(14) -0.0165(16)
Cl1' 0.262(5) 0.0535(14) 0.0460(12) 0.0102(10) -0.0433(19) -0.084(2)
Cl2' 0.0670(11) 0.0606(11) 0.0290(8) -0.0161(8) -0.0098(8) -0.0103(9)
Cl3' 0.0426(12) 0.209(4) 0.132(3) -0.115(3) -0.0122(14) -0.0222(17)

loop_
_atom_type_symbol
_atom_type_description
_atom_type_scat_dispersion_real
_atom_type_scat_dispersion_imag
_atom_type_scat_source
C C 0.0181 0.0091 'International Tables Vol C Tables 4.2.6.8 and 6.1.1.4'
H H 0.0000 0.0000 'International Tables Vol C Tables 4.2.6.8 and 6.1.1.4'
N N 0.0311 0.0180 'International Tables Vol C Tables 4.2.6.8 and 6.1.1.4'
O O 0.0492 0.0322 'International Tables Vol C Tables 4.2.6.8 and 6.1.1.4'
S S 0.3331 0.5567 'International Tables Vol C Tables 4.2.6.8 and 6.1.1.4'
Cl Cl 0.3639 0.7018 'International Tables Vol C Tables 4.2.6.8 and 6.1.1.4'

loop_
_geom_angle_atom_site_label_1
_geom_angle_atom_site_label_2
_geom_angle_atom_site_label_3
_geom_angle
_geom_angle_site_symmetry_1
_geom_angle_site_symmetry_3
C1 S2 C9 102.06(13) . .
C4 O1 H1O 108(2) . .
C6 O2 H2O 108(3) . .
C1 N1 N2 120.7(2) . .
C1 N1 H1N 121(2) . .
N2 N1 H1N 118(2) . .
C2 N2 N1 116.2(2) . .
N1 C1 S1 120.7(2) . .
N1 C1 S2 114.43(19) . .
S1 C1 S2 124.88(16) . .
N2 C2 C3 121.5(2) . .
N2 C2 H2 119.3 . .
C3 C2 H2 119.3 . .
C8 C3 C4 117.9(2) . .
C8 C3 C2 119.8(2) . .
C4 C3 C2 122.3(2) . .
O1 C4 C5 117.3(2) . .
O1 C4 C3 122.6(2) . .
C5 C4 C3 120.1(2) . .
C6 C5 C4 120.6(2) . .
C6 C5 H5 119.7 . .
C4 C5 H5 119.7 . .
O2 C6 C5 122.1(2) . .
O2 C6 C7 117.3(2) . .
C5 C6 C7 120.6(2) . .
C8 C7 C6 118.5(2) . .
C8 C7 H7 120.8 . .
C6 C7 H7 120.8 . .
C7 C8 C3 122.4(2) . .
C7 C8 H8 118.8 . .
C3 C8 H8 118.8 . .
C10 C9 S2 108.38(18) . .
C10 C9 H9A 110.0 . .
S2 C9 H9A 110.0 . .
C10 C9 H9B 110.0 . .
S2 C9 H9B 110.0 . .
H9A C9 H9B 108.4 . .
C11 C10 C15 119.0(3) . .
C11 C10 C9 120.3(2) . .
C15 C10 C9 120.7(3) . .
C12 C11 C10 120.4(3) . .
C12 C11 H11 119.8 . .
C10 C11 H11 119.8 . .
C11 C12 C13 120.3(3) . .
C11 C12 H12 119.9 . .
C13 C12 H12 119.9 . .
C12 C13 C14 120.1(3) . .
C12 C13 H13 120.0 . .
C14 C13 H13 120.0 . .
C15 C14 C13 119.7(2) . .
C15 C14 H14 120.1 . .
C13 C14 H14 120.1 . .
C14 C15 C10 120.6(3) . .
C14 C15 H15 119.7 . .
C10 C15 H15 119.7 . .
C16 S4 C24 101.78(12) . .
C19 O3 H3O 108(3) . .
C21 O4 H4O 113(3) . .
C16 N3 N4 119.5(2) . .
C16 N3 H3N 120(2) . .
N4 N3 H3N 120(2) . .
C17 N4 N3 116.9(2) . .
N3 C16 S3 121.44(19) . .
N3 C16 S4 114.31(18) . .
S3 C16 S4 124.25(16) . .
N4 C17 C18 121.1(2) . .
N4 C17 H17 119.4 . .
C18 C17 H17 119.4 . .
C23 C18 C19 118.1(2) . .
C23 C18 C17 119.3(2) . .
C19 C18 C17 122.6(2) . .
O3 C19 C20 117.1(2) . .
O3 C19 C18 122.7(2) . .
C20 C19 C18 120.2(2) . .
C21 C20 C19 120.1(2) . .
C21 C20 H20 120.0 . .
C19 C20 H20 120.0 . .
O4 C21 C20 117.0(2) . .
O4 C21 C22 121.8(2) . .
C20 C21 C22 121.2(2) . .
C23 C22 C21 118.5(2) . .
C23 C22 H22 120.8 . .
C21 C22 H22 120.8 . .
C22 C23 C18 122.0(2) . .
C22 C23 H23 119.0 . .
C18 C23 H23 119.0 . .
C25 C24 S4 108.18(17) . .
C25 C24 H24A 110.1 . .
S4 C24 H24A 110.1 . .
C25 C24 H24B 110.1 . .
S4 C24 H24B 110.1 . .
H24A C24 H24B 108.4 . .
C30 C25 C26 118.8(3) . .
C30 C25 C24 120.5(2) . .
C26 C25 C24 120.7(2) . .
C27 C26 C25 120.7(3) . .
C27 C26 H26 119.7 . .
C25 C26 H26 119.7 . .
C28 C27 C26 120.1(3) . .
C28 C27 H27 119.9 . .
C26 C27 H27 119.9 . .
C27 C28 C29 119.7(3) . .
C27 C28 H28 120.1 . .
C29 C28 H28 120.1 . .
C28 C29 C30 120.5(3) . .
C28 C29 H29 119.8 . .
C30 C29 H29 119.8 . .
C29 C30 C25 120.1(2) . .
C29 C30 H30 120.0 . .
C25 C30 H30 120.0 . .
Cl3 C31 Cl1 114.0(2) . .
Cl3 C31 Cl2 111.0(2) . .
Cl1 C31 Cl2 104.6(2) . .
Cl3 C31 H31 109.0 . .
Cl1 C31 H31 109.0 . .
Cl2 C31 H31 109.0 . .
Cl1' C31' Cl2' 113.8(2) . .
Cl1' C31' Cl3' 118.7(3) . .
Cl2' C31' Cl3' 105.1(2) . .
Cl1' C31' H31' 106.1 . .
Cl2' C31' H31' 106.1 . .
Cl3' C31' H31' 106.1 . .

loop_
_geom_bond_atom_site_label_1
_geom_bond_atom_site_label_2
_geom_bond_distance
_geom_bond_site_symmetry_2
S1 C1 1.680(3) .
S2 C1 1.755(3) .
S2 C9 1.816(3) .
O1 C4 1.352(3) .
O1 H1O 0.835(10) .
O2 C6 1.352(3) .
O2 H2O 0.77(4) .
N1 C1 1.327(3) .
N1 N2 1.377(3) .
N1 H1N 0.881(10) .
N2 C2 1.289(3) .
C2 C3 1.441(3) .
C2 H2 0.9500 .
C3 C8 1.406(4) .
C3 C4 1.419(3) .
C4 C5 1.388(3) .
C5 C6 1.385(4) .
C5 H5 0.9500 .
C6 C7 1.410(4) .
C7 C8 1.379(4) .
C7 H7 0.9500 .
C8 H8 0.9500 .
C9 C10 1.512(4) .
C9 H9A 0.9900 .
C9 H9B 0.9900 .
C10 C11 1.394(4) .
C10 C15 1.403(4) .
C11 C12 1.385(4) .
C11 H11 0.9500 .
C12 C13 1.388(4) .
C12 H12 0.9500 .
C13 C14 1.392(4) .
C13 H13 0.9500 .
C14 C15 1.386(4) .
C14 H14 0.9500 .
C15 H15 0.9500 .
S3 C16 1.675(2) .
S4 C16 1.749(3) .
S4 C24 1.823(3) .
O3 C19 1.351(3) .
O3 H3O 0.78(4) .
O4 C21 1.369(3) .
O4 H4O 0.75(4) .
N3 C16 1.340(3) .
N3 N4 1.376(3) .
N3 H3N 0.875(10) .
N4 C17 1.291(3) .
C17 C18 1.446(3) .
C17 H17 0.9500 .
C18 C23 1.405(4) .
C18 C19 1.417(4) .
C19 C20 1.389(3) .
C20 C21 1.380(4) .
C20 H20 0.9500 .
C21 C22 1.404(4) .
C22 C23 1.380(3) .
C22 H22 0.9500 .
C23 H23 0.9500 .
C24 C25 1.508(4) .
C24 H24A 0.9900 .
C24 H24B 0.9900 .
C25 C30 1.395(4) .
C25 C26 1.399(4) .
C26 C27 1.387(4) .
C26 H26 0.9500 .
C27 C28 1.384(4) .
C27 H27 0.9500 .
C28 C29 1.386(4) .
C28 H28 0.9500 .
C29 C30 1.393(4) .
C29 H29 0.9500 .
C30 H30 0.9500 .
C31 Cl3 1.660(4) .
C31 Cl1 1.774(4) .
C31 Cl2 1.832(4) .
C31 H31 1.0000 .
C31' Cl1' 1.628(4) .
C31' Cl2' 1.773(4) .
C31' Cl3' 1.815(4) .
C31' H31' 1.0000 .

loop_
_geom_hbond_atom_site_label_D
_geom_hbond_atom_site_label_H
_geom_hbond_atom_site_label_A
_geom_hbond_distance_DH
_geom_hbond_distance_HA
_geom_hbond_distance_DA
_geom_hbond_angle_DHA
_geom_hbond_site_symmetry_A
O1 H1O N2 0.83(3) 1.91(3) 2.653(3) 148(3) .
O3 H3O N4 0.78(4) 1.97(4) 2.663(3) 148(4) .
N1 H1N S3 0.88(2) 2.46(2) 3.323(2) 168(2) 2_665
N3 H3N S1 0.88(2) 2.53(2) 3.394(2) 171(2) 2_665
O2 H2O O4 0.76(4) 2.09(4) 2.841(3) 170(4) 2_766
O4 H4O Cg1 0.75(4) 3.00(4) 3.735(3) 170(4) 1_665
C27 H27 O2 0.95 2.59 3.206(4) 122 1_545
C11 H11 Cg2 0.95 2.91 3.541(3) 125 1_455
C29 H29 Cg1 0.95 2.87 3.506(3) 125 2_656
C26 H26 Cl1 0.95 2.75 3.488(4) 135 2_765
C31 H31 Cl2 1.00 2.66 3.512(4) 143 2_675
C31' H31' S1 1.00 2.77 3.579(4) 139 2_665

loop_
_geom_torsion_atom_site_label_1
_geom_torsion_atom_site_label_2
_geom_torsion_atom_site_label_3
_geom_torsion_atom_site_label_4
_geom_torsion
_geom_torsion_site_symmetry_1
_geom_torsion_site_symmetry_2
_geom_torsion_site_symmetry_3
_geom_torsion_site_symmetry_4
C1 N1 N2 C2 171.8(2) . . . .
N2 N1 C1 S1 -176.24(18) . . . .
N2 N1 C1 S2 3.8(3) . . . .
C9 S2 C1 N1 -177.9(2) . . . .
C9 S2 C1 S1 2.2(2) . . . .
N1 N2 C2 C3 -178.7(2) . . . .
N2 C2 C3 C8 -179.3(2) . . . .
N2 C2 C3 C4 0.9(4) . . . .
C8 C3 C4 O1 179.0(2) . . . .
C2 C3 C4 O1 -1.3(4) . . . .
C8 C3 C4 C5 -0.4(4) . . . .
C2 C3 C4 C5 179.4(2) . . . .
O1 C4 C5 C6 179.7(2) . . . .
C3 C4 C5 C6 -0.9(4) . . . .
C4 C5 C6 O2 -178.9(2) . . . .
C4 C5 C6 C7 1.9(4) . . . .
O2 C6 C7 C8 179.2(2) . . . .
C5 C6 C7 C8 -1.5(4) . . . .
C6 C7 C8 C3 0.2(4) . . . .
C4 C3 C8 C7 0.7(4) . . . .
C2 C3 C8 C7 -179.1(2) . . . .
C1 S2 C9 C10 -175.43(19) . . . .
S2 C9 C10 C11 97.7(3) . . . .
S2 C9 C10 C15 -81.2(3) . . . .
C15 C10 C11 C12 0.0(4) . . . .
C9 C10 C11 C12 -178.9(2) . . . .
C10 C11 C12 C13 0.6(4) . . . .
C11 C12 C13 C14 -1.0(4) . . . .
C12 C13 C14 C15 0.8(4) . . . .
C13 C14 C15 C10 -0.2(4) . . . .
C11 C10 C15 C14 -0.2(4) . . . .
C9 C10 C15 C14 178.7(2) . . . .
C16 N3 N4 C17 179.3(2) . . . .
N4 N3 C16 S3 178.63(18) . . . .
N4 N3 C16 S4 -1.7(3) . . . .
C24 S4 C16 N3 176.56(19) . . . .
C24 S4 C16 S3 -3.8(2) . . . .
N3 N4 C17 C18 179.1(2) . . . .
N4 C17 C18 C23 177.0(2) . . . .
N4 C17 C18 C19 -3.4(4) . . . .
C23 C18 C19 O3 179.5(2) . . . .
C17 C18 C19 O3 -0.1(4) . . . .
C23 C18 C19 C20 0.3(4) . . . .
C17 C18 C19 C20 -179.3(2) . . . .
O3 C19 C20 C21 -179.4(2) . . . .
C18 C19 C20 C21 -0.1(4) . . . .
C19 C20 C21 O4 179.6(2) . . . .
C19 C20 C21 C22 -0.3(4) . . . .
O4 C21 C22 C23 -179.4(2) . . . .
C20 C21 C22 C23 0.5(4) . . . .
C21 C22 C23 C18 -0.3(4) . . . .
C19 C18 C23 C22 -0.1(4) . . . .
C17 C18 C23 C22 179.5(2) . . . .
C16 S4 C24 C25 -174.94(18) . . . .
S4 C24 C25 C30 57.9(3) . . . .
S4 C24 C25 C26 -123.6(2) . . . .
C30 C25 C26 C27 1.4(4) . . . .
C24 C25 C26 C27 -177.1(2) . . . .
C25 C26 C27 C28 -1.9(4) . . . .
C26 C27 C28 C29 0.3(4) . . . .
C27 C28 C29 C30 1.7(4) . . . .
C28 C29 C30 C25 -2.2(4) . . . .
C26 C25 C30 C29 0.7(4) . . . .
C24 C25 C30 C29 179.1(2) . . . .

loop_
_geom_extra_tabled_col_1
_geom_extra_tabled_col_2
_geom_extra_tabled_col_3
_geom_extra_tabled_col_4
Contact
;
;
'Percentage contribution'
;
;
;
;
(I) S1-molecule S3-molecule
H...H 26.7 29.7 27.6
H...Cl/Cl...H 19.8 8.0 11.3
H...C/C...H 17.6 21.8 23.0
H...S/S...H 14.3 14.8 14.2
H...O/O...H 10.3 12.1 10.0
Others 11.3 13.6 13.9

loop_
_publcif_info_tables.block_id
_publcif_info_tables.reference_item
{bd0b2012-7d0e-400e-9f98-5975b283b8fe} '_geom_extra_table_headA'
{bd0b2012-7d0e-400e-9f98-5975b283b8fe} '_geom_hbond_atom_site_label_D'
{bd0b2012-7d0e-400e-9f98-5975b283b8fe} '_geom_extra_table_headB'
{bd0b2012-7d0e-400e-9f98-5975b283b8fe} '_geom_extra_table_headD'
{bd0b2012-7d0e-400e-9f98-5975b283b8fe} '_geom_extra_table_headC'
{92d4c804-1fc9-4242-84e8-84b0d42cfb38} '_publcif_info_datablock.publ_exptl'

loop_
_publcif_info_cif.paper_type
EE

loop_
_publcif_info_datablock.id
_publcif_info_datablock.publ_exptl
_publcif_info_datablock.publ_geom
_publcif_info_datablock.structure
{bd0b2012-7d0e-400e-9f98-5975b283b8fe} y y y
{92d4c804-1fc9-4242-84e8-84b0d42cfb38} ? ? ?

loop_
_publcif_info_exptl_table_extra_item
sin_theta_over_lambda_max

_cod_database_fobs_code 2022644
